data_4336277
loop_
_publ_author_name
'Jonathan W. Dube'
'Charles L. B. Macdonald'
'Bobby D. Ellis'
'Paul J. Ragogna'

_publ_contact_author_address
;1151 Richmond Street
London
Ontario
Canada
N6A 5B7
;
_publ_contact_author_email pragogna@uwo.ca
_publ_contact_author_fax 1-519-661-3022
_publ_contact_author_name 'Prof. Paul J. Ragogna'
_publ_contact_author_phone '519-661-2111 ex 87048'
_publ_section_title
;
 Synthesis of Zwitterionic Triphosphenium Transition Metal Complexes: A
 Boron Atom Makes The Difference
;
_journal_name_full 'Inorganic Chemistry'
_journal_page_first 11438
_journal_page_last 11449
_journal_paper_doi 10.1021/ic401766j
_journal_volume 52
_journal_year 2013
_chemical_formula_moiety 'C43 H34 B Mo O5 P3, 0.74(C3 Mo O3), 0.26(C H2 Cl2)'
_chemical_formula_sum 'C45.49 H34.52 B Cl0.5 Mo1.74 O7.24 P3'
_chemical_formula_weight 985.72
_chemical_name_systematic
; 
 ? 
;
_space_group_IT_number 2
_symmetry_cell_setting triclinic
_symmetry_space_group_name_Hall '-P 1'
_symmetry_space_group_name_H-M 'P -1'
_atom_sites_solution_hydrogens geom
_atom_sites_solution_primary direct
_atom_sites_solution_secondary difmap
_audit_creation_method SHELXL-97
_cell_angle_alpha 100.615(3)
_cell_angle_beta 91.717(3)
_cell_angle_gamma 114.973(3)
_cell_formula_units_Z 2
_cell_length_a 9.9925(9)
_cell_length_b 10.9402(11)
_cell_length_c 22.420(2)
_cell_measurement_reflns_used 9868
_cell_measurement_temperature 150(2)
_cell_measurement_theta_max 25.31
_cell_measurement_theta_min 2.33
_cell_volume 2167.8(4)
_computing_cell_refinement SAINT
_computing_data_collection 'Bruker Apex II'
_computing_data_reduction SAINT
_computing_molecular_graphics XP
_computing_publication_material cif_to_tables
_computing_structure_refinement 'SHELXL-97 (Sheldrick, 1997)'
_computing_structure_solution 'SHELXS-97 (Sheldrick, 1990)'
_diffrn_ambient_temperature 150(2)
_diffrn_measured_fraction_theta_full 0.969
_diffrn_measured_fraction_theta_max 0.969
_diffrn_measurement_device_type 'Nonius Kappa CCD'
_diffrn_measurement_method '\f and \w scans'
_diffrn_radiation_monochromator graphite
_diffrn_radiation_source 'fine-focus sealed tube'
_diffrn_radiation_type MoK\a
_diffrn_radiation_wavelength 0.71073
_diffrn_reflns_av_R_equivalents 0.0569
_diffrn_reflns_av_sigmaI/netI 0.0477
_diffrn_reflns_limit_h_max 12
_diffrn_reflns_limit_h_min -12
_diffrn_reflns_limit_k_max 13
_diffrn_reflns_limit_k_min -13
_diffrn_reflns_limit_l_max 28
_diffrn_reflns_limit_l_min -28
_diffrn_reflns_number 55334
_diffrn_reflns_theta_full 27.12
_diffrn_reflns_theta_max 27.12
_diffrn_reflns_theta_min 2.26
_diffrn_standards_number 0
_exptl_absorpt_coefficient_mu 0.701
_exptl_absorpt_correction_T_max 0.9338
_exptl_absorpt_correction_T_min 0.9030
_exptl_absorpt_correction_type multi-scan
_exptl_absorpt_process_details SADABS
_exptl_crystal_colour yellow
_exptl_crystal_density_diffrn 1.510
_exptl_crystal_description prism
_exptl_crystal_F_000 916
_exptl_crystal_size_max 0.18
_exptl_crystal_size_mid 0.13
_exptl_crystal_size_min 0.12
_refine_diff_density_max 1.427
_refine_diff_density_min -0.824
_refine_diff_density_rms 0.108
_refine_ls_extinction_method none
_refine_ls_goodness_of_fit_ref 1.143
_refine_ls_hydrogen_treatment constr
_refine_ls_matrix_type full
_refine_ls_number_parameters 556
_refine_ls_number_reflns 9293
_refine_ls_number_restraints 20
_refine_ls_restrained_S_all 1.162
_refine_ls_R_factor_all 0.0809
_refine_ls_R_factor_gt 0.0573
_refine_ls_shift/su_max 0.000
_refine_ls_shift/su_mean 0.000
_refine_ls_structure_factor_coef Fsqd
_refine_ls_weighting_details 'calc w=1/[\s^2^(Fo^2^)+(0.0197P)^2^+10.4653P] where P=(Fo^2^+2Fc^2^)/3'
_refine_ls_weighting_scheme calc
_refine_ls_wR_factor_gt 0.1235
_refine_ls_wR_factor_ref 0.1331
_reflns_number_gt 7229
_reflns_number_total 9293
_reflns_threshold_expression >2sigma(I)
_cod_data_source_file ic401766j_si_002_8.cif
_cod_data_source_block 3Mo
_cod_original_cell_volume 2167.7(4)
_cod_original_formula_sum 'C45.49 H34.52 B Cl0.50 Mo1.74 O7.24 P3'
_cod_database_code 4336277

loop_
_symmetry_equiv_pos_as_xyz
'x, y, z'
'-x, -y, -z'

loop_
_atom_site_label
_atom_site_type_symbol
_atom_site_fract_x
_atom_site_fract_y
_atom_site_fract_z
_atom_site_U_iso_or_equiv
_atom_site_adp_type
_atom_site_occupancy
_atom_site_symmetry_multiplicity
_atom_site_calc_flag
_atom_site_refinement_flags
_atom_site_disorder_assembly
_atom_site_disorder_group
Mo1 Mo -0.14560(5) 0.51348(4) 0.606991(19) 0.02594(12) Uani 1 1 d . . .
P3 P -0.05032(14) 0.91716(13) 0.68901(5) 0.0210(3) Uani 1 1 d . . .
P2 P 0.02437(13) 0.75544(13) 0.78025(5) 0.0203(3) Uani 1 1 d . . .
P1 P -0.12731(13) 0.70614(13) 0.69852(5) 0.0212(3) Uani 1 1 d . . .
O2 O 0.1997(4) 0.5863(4) 0.60371(17) 0.0432(10) Uani 1 1 d . . .
C2 C 0.0782(6) 0.5645(5) 0.6066(2) 0.0293(11) Uani 1 1 d . . .
O1 O -0.2245(5) 0.2569(4) 0.50016(19) 0.0476(11) Uani 1 1 d . . .
C1 C -0.1932(6) 0.3512(6) 0.5394(3) 0.0342(12) Uani 1 1 d . . .
O3 O -0.1269(5) 0.6832(4) 0.50268(18) 0.0459(10) Uani 1 1 d . . .
C3 C -0.1342(6) 0.6268(5) 0.5415(2) 0.0301(11) Uani 1 1 d . . .
O4 O -0.1559(5) 0.3045(4) 0.6908(2) 0.0543(12) Uani 1 1 d . . .
C4 C -0.1510(6) 0.3849(6) 0.6644(3) 0.0349(12) Uani 1 1 d . . .
C5 C -0.3699(6) 0.4591(6) 0.6047(3) 0.0380(13) Uani 1 1 d . . .
O5 O -0.4939(5) 0.4303(5) 0.6016(2) 0.0598(13) Uani 1 1 d . . .
B1 B -0.0012(6) 1.0220(6) 0.8239(2) 0.0237(11) Uani 1 1 d . A .
C9 C 0.1028(5) 0.9350(5) 0.8169(2) 0.0208(9) Uani 1 1 d . . .
H9A H 0.1462 0.9438 0.8586 0.025 Uiso 1 1 calc R . .
H9B H 0.1866 0.9841 0.7947 0.025 Uiso 1 1 calc R . .
C10 C -0.0828(6) 1.0150(5) 0.7553(2) 0.0253(10) Uani 1 1 d . . .
H10A H -0.0493 1.1108 0.7498 0.030 Uiso 1 1 calc R . .
H10B H -0.1915 0.9765 0.7568 0.030 Uiso 1 1 calc R . .
Mo2 Mo -0.33639(7) 0.99254(7) 0.90274(3) 0.0322(2) Uani 0.747(2) 1 d P A 1
O6 O -0.6716(8) 0.9027(9) 0.9151(3) 0.082(2) Uani 0.747(2) 1 d PU A 1
C6 C -0.5459(10) 0.9401(13) 0.9099(3) 0.063(3) Uani 0.747(2) 1 d P A 1
O7 O -0.2762(11) 1.2641(9) 0.9935(4) 0.093(2) Uani 0.747(2) 1 d PU A 1
C7 C -0.2969(13) 1.1663(11) 0.9583(4) 0.068(3) Uani 0.747(2) 1 d P A 1
C8 C -0.3661(9) 1.0716(9) 0.8344(4) 0.043(2) Uani 0.747(2) 1 d P A 1
O8 O -0.3936(5) 1.1182(4) 0.8001(2) 0.0792(12) Uani 0.747(2) 1 d P A 1
Cl1S Cl -0.3936(5) 1.1182(4) 0.8001(2) 0.0792(12) Uani 0.25 1 d PD A 2
Cl2S Cl -0.4889(14) 1.1118(14) 0.9304(6) 0.115(4) Uani 0.253(2) 1 d PDU A 2
C1S C -0.382(4) 1.086(4) 0.8735(8) 0.100(13) Uiso 0.253(2) 1 d PD A 2
C11 C 0.1737(5) 0.7046(5) 0.7648(2) 0.0236(10) Uani 1 1 d . . .
C12 C 0.3037(5) 0.7949(6) 0.7460(2) 0.0274(11) Uani 1 1 d . . .
H12 H 0.3156 0.8841 0.7426 0.033 Uiso 1 1 calc R . .
C13 C 0.4155(6) 0.7549(6) 0.7322(2) 0.0350(13) Uani 1 1 d . . .
H13 H 0.5041 0.8173 0.7197 0.042 Uiso 1 1 calc R . .
C14 C 0.3990(6) 0.6249(6) 0.7365(2) 0.0395(14) Uani 1 1 d . . .
H14 H 0.4750 0.5972 0.7261 0.047 Uiso 1 1 calc R . .
C15 C 0.2713(6) 0.5358(6) 0.7558(3) 0.0382(13) Uani 1 1 d . . .
H15 H 0.2605 0.4470 0.7594 0.046 Uiso 1 1 calc R . .
C16 C 0.1581(6) 0.5747(6) 0.7701(2) 0.0312(11) Uani 1 1 d . . .
H16 H 0.0706 0.5128 0.7834 0.037 Uiso 1 1 calc R . .
C21 C -0.0813(6) 0.6519(5) 0.8319(2) 0.0277(11) Uani 1 1 d . . .
C22 C -0.0247(7) 0.6886(7) 0.8937(3) 0.0430(15) Uani 1 1 d . . .
H22 H 0.0691 0.7653 0.9079 0.052 Uiso 1 1 calc R . .
C23 C -0.1057(9) 0.6128(8) 0.9343(3) 0.0583(19) Uani 1 1 d . . .
H23 H -0.0686 0.6393 0.9765 0.070 Uiso 1 1 calc R . .
C24 C -0.2402(9) 0.4989(8) 0.9136(3) 0.060(2) Uani 1 1 d . . .
H24 H -0.2959 0.4475 0.9414 0.072 Uiso 1 1 calc R . .
C25 C -0.2928(8) 0.4604(7) 0.8527(3) 0.0559(18) Uani 1 1 d . . .
H25 H -0.3837 0.3803 0.8384 0.067 Uiso 1 1 calc R . .
C26 C -0.2150(7) 0.5370(6) 0.8112(3) 0.0419(14) Uani 1 1 d . . .
H26 H -0.2537 0.5104 0.7692 0.050 Uiso 1 1 calc R . .
C31 C -0.1657(6) 0.9045(5) 0.6218(2) 0.0270(11) Uani 1 1 d . . .
C32 C -0.3162(6) 0.8102(6) 0.6125(2) 0.0321(12) Uani 1 1 d . . .
H32 H -0.3557 0.7524 0.6405 0.039 Uiso 1 1 calc R . .
C33 C -0.4075(7) 0.8010(7) 0.5626(3) 0.0451(15) Uani 1 1 d . . .
H33 H -0.5092 0.7360 0.5561 0.054 Uiso 1 1 calc R . .
C34 C -0.3506(8) 0.8863(8) 0.5225(3) 0.0500(17) Uani 1 1 d . . .
H34 H -0.4137 0.8811 0.4886 0.060 Uiso 1 1 calc R . .
C35 C -0.2028(8) 0.9789(7) 0.5311(3) 0.0469(16) Uani 1 1 d . . .
H35 H -0.1644 1.0360 0.5026 0.056 Uiso 1 1 calc R . .
C36 C -0.1088(7) 0.9899(6) 0.5811(2) 0.0355(12) Uani 1 1 d . . .
H36 H -0.0071 1.0549 0.5871 0.043 Uiso 1 1 calc R . .
C41 C 0.1419(5) 1.0035(5) 0.6749(2) 0.0242(10) Uani 1 1 d . . .
C42 C 0.1992(5) 0.9353(5) 0.6315(2) 0.0268(10) Uani 1 1 d . . .
H42 H 0.1353 0.8464 0.6078 0.032 Uiso 1 1 calc R . .
C43 C 0.3469(6) 0.9956(6) 0.6228(2) 0.0323(12) Uani 1 1 d . . .
H43 H 0.3842 0.9481 0.5931 0.039 Uiso 1 1 calc R . .
C44 C 0.4410(7) 1.1249(7) 0.6571(3) 0.0495(17) Uani 1 1 d . . .
H44 H 0.5434 1.1661 0.6516 0.059 Uiso 1 1 calc R . .
C45 C 0.3848(7) 1.1939(6) 0.6995(3) 0.057(2) Uani 1 1 d . . .
H45 H 0.4492 1.2833 0.7228 0.068 Uiso 1 1 calc R . .
C46 C 0.2364(7) 1.1349(6) 0.7087(3) 0.0451(15) Uani 1 1 d . . .
H46 H 0.1992 1.1838 0.7378 0.054 Uiso 1 1 calc R . .
C51 C -0.1287(5) 0.9519(5) 0.8676(2) 0.0220(10) Uani 1 1 d . . .
C52 C -0.2655(5) 0.8314(5) 0.8455(2) 0.0269(11) Uani 1 1 d . A .
H52 H -0.2883 0.7951 0.8026 0.032 Uiso 1 1 calc R B 1
C53 C -0.3662(6) 0.7647(6) 0.8832(2) 0.0341(12) Uani 1 1 d . . .
H53 H -0.4548 0.6842 0.8663 0.041 Uiso 1 1 calc R A 1
C54 C -0.3356(6) 0.8180(6) 0.9473(2) 0.0397(14) Uani 1 1 d . A .
H54 H -0.4037 0.7736 0.9738 0.048 Uiso 1 1 calc R C 1
C55 C -0.2052(6) 0.9359(6) 0.9709(2) 0.0338(12) Uani 1 1 d . . .
H55 H -0.1839 0.9725 1.0138 0.041 Uiso 1 1 calc R A 1
C56 C -0.1036(5) 1.0017(5) 0.9312(2) 0.0261(10) Uani 1 1 d . A .
H56 H -0.0152 1.0824 0.9482 0.031 Uiso 1 1 calc R D 1
C61 C 0.1050(6) 1.1816(5) 0.8564(2) 0.0291(11) Uani 1 1 d . . .
C62 C 0.0480(7) 1.2808(6) 0.8636(3) 0.0404(14) Uani 1 1 d . A .
H62 H -0.0513 1.2533 0.8466 0.048 Uiso 1 1 calc R . .
C63 C 0.1310(9) 1.4168(6) 0.8944(3) 0.0517(18) Uani 1 1 d . . .
H63 H 0.0870 1.4794 0.8987 0.062 Uiso 1 1 calc R A .
C64 C 0.2742(9) 1.4615(7) 0.9184(3) 0.060(2) Uani 1 1 d . A .
H64 H 0.3310 1.5553 0.9388 0.072 Uiso 1 1 calc R . .
C65 C 0.3353(7) 1.3712(7) 0.9130(3) 0.059(2) Uani 1 1 d . . .
H65 H 0.4352 1.4021 0.9302 0.070 Uiso 1 1 calc R A .
C66 C 0.2530(6) 1.2320(6) 0.8824(3) 0.0430(14) Uani 1 1 d . A .
H66 H 0.2987 1.1709 0.8793 0.052 Uiso 1 1 calc R . .

loop_
_atom_site_aniso_label
_atom_site_aniso_U_11
_atom_site_aniso_U_22
_atom_site_aniso_U_33
_atom_site_aniso_U_23
_atom_site_aniso_U_13
_atom_site_aniso_U_12
Mo1 0.0256(2) 0.0247(2) 0.0242(2) 0.00070(17) 0.00198(17) 0.00976(18)
P3 0.0280(6) 0.0238(6) 0.0143(5) 0.0042(5) 0.0027(5) 0.0142(5)
P2 0.0214(6) 0.0269(6) 0.0177(6) 0.0069(5) 0.0054(5) 0.0142(5)
P1 0.0206(6) 0.0237(6) 0.0196(6) 0.0040(5) 0.0020(5) 0.0101(5)
O2 0.032(2) 0.061(3) 0.033(2) 0.0032(19) 0.0032(17) 0.020(2)
C2 0.033(3) 0.034(3) 0.019(2) 0.000(2) 0.003(2) 0.015(2)
O1 0.058(3) 0.036(2) 0.041(2) -0.0124(19) -0.007(2) 0.021(2)
C1 0.034(3) 0.030(3) 0.037(3) 0.003(2) 0.001(2) 0.013(2)
O3 0.068(3) 0.052(3) 0.028(2) 0.0111(19) 0.011(2) 0.035(2)
C3 0.033(3) 0.030(3) 0.025(3) -0.004(2) 0.002(2) 0.016(2)
O4 0.057(3) 0.036(2) 0.062(3) 0.022(2) -0.003(2) 0.009(2)
C4 0.035(3) 0.030(3) 0.033(3) 0.005(2) 0.003(2) 0.009(2)
C5 0.033(3) 0.031(3) 0.040(3) 0.000(2) 0.004(2) 0.007(2)
O5 0.027(2) 0.060(3) 0.080(4) 0.005(3) 0.006(2) 0.012(2)
B1 0.030(3) 0.029(3) 0.015(2) 0.004(2) 0.007(2) 0.015(2)
C9 0.019(2) 0.029(3) 0.017(2) 0.0032(18) 0.0031(17) 0.013(2)
C10 0.038(3) 0.028(3) 0.018(2) 0.0041(19) 0.004(2) 0.022(2)
Mo2 0.0296(4) 0.0563(5) 0.0182(3) -0.0029(3) -0.0007(2) 0.0304(3)
O6 0.049(3) 0.139(5) 0.063(4) 0.013(3) 0.008(3) 0.050(3)
C6 0.044(5) 0.149(10) 0.015(4) 0.011(5) 0.004(3) 0.064(6)
O7 0.126(5) 0.087(4) 0.081(4) 0.004(3) 0.005(4) 0.066(4)
C7 0.120(9) 0.089(8) 0.024(4) -0.015(4) -0.009(5) 0.085(7)
C8 0.052(5) 0.051(5) 0.029(4) -0.012(4) -0.004(4) 0.034(4)
O8 0.093(3) 0.055(2) 0.085(3) 0.011(2) -0.030(2) 0.033(2)
Cl1S 0.093(3) 0.055(2) 0.085(3) 0.011(2) -0.030(2) 0.033(2)
Cl2S 0.119(5) 0.129(6) 0.118(6) 0.027(4) 0.024(4) 0.072(4)
C11 0.023(2) 0.033(3) 0.017(2) 0.0032(19) 0.0030(19) 0.017(2)
C12 0.025(2) 0.041(3) 0.021(2) 0.008(2) 0.006(2) 0.019(2)
C13 0.026(3) 0.052(4) 0.029(3) 0.002(2) 0.007(2) 0.022(3)
C14 0.032(3) 0.060(4) 0.034(3) -0.006(3) -0.001(2) 0.033(3)
C15 0.047(3) 0.037(3) 0.040(3) 0.002(2) 0.001(3) 0.030(3)
C16 0.031(3) 0.037(3) 0.033(3) 0.008(2) 0.005(2) 0.021(2)
C21 0.035(3) 0.036(3) 0.029(3) 0.017(2) 0.016(2) 0.026(2)
C22 0.047(3) 0.066(4) 0.033(3) 0.027(3) 0.015(3) 0.034(3)
C23 0.078(5) 0.086(6) 0.042(4) 0.041(4) 0.031(4) 0.053(5)
C24 0.087(6) 0.073(5) 0.057(4) 0.048(4) 0.050(4) 0.053(5)
C25 0.061(4) 0.037(4) 0.072(5) 0.024(3) 0.038(4) 0.018(3)
C26 0.050(4) 0.039(3) 0.040(3) 0.018(3) 0.024(3) 0.018(3)
C31 0.038(3) 0.035(3) 0.017(2) 0.007(2) 0.006(2) 0.023(2)
C32 0.036(3) 0.050(3) 0.022(2) 0.012(2) 0.007(2) 0.027(3)
C33 0.040(3) 0.073(5) 0.034(3) 0.012(3) -0.001(3) 0.036(3)
C34 0.058(4) 0.081(5) 0.028(3) 0.018(3) -0.002(3) 0.044(4)
C35 0.067(4) 0.064(4) 0.026(3) 0.021(3) 0.006(3) 0.039(4)
C36 0.048(3) 0.039(3) 0.027(3) 0.008(2) 0.004(2) 0.025(3)
C41 0.029(3) 0.021(2) 0.019(2) 0.0052(18) 0.0021(19) 0.008(2)
C42 0.027(3) 0.026(3) 0.026(2) 0.005(2) 0.002(2) 0.011(2)
C43 0.032(3) 0.040(3) 0.025(3) 0.009(2) 0.005(2) 0.016(2)
C44 0.029(3) 0.054(4) 0.040(3) 0.011(3) 0.007(3) -0.006(3)
C45 0.050(4) 0.035(3) 0.044(4) -0.005(3) 0.011(3) -0.016(3)
C46 0.058(4) 0.028(3) 0.033(3) 0.000(2) 0.016(3) 0.005(3)
C51 0.023(2) 0.029(3) 0.020(2) 0.0038(19) 0.0018(18) 0.018(2)
C52 0.025(2) 0.036(3) 0.023(2) 0.000(2) 0.005(2) 0.018(2)
C53 0.023(3) 0.044(3) 0.031(3) 0.006(2) 0.007(2) 0.012(2)
C54 0.033(3) 0.058(4) 0.029(3) 0.013(3) 0.013(2) 0.019(3)
C55 0.031(3) 0.056(4) 0.019(2) 0.008(2) 0.006(2) 0.023(3)
C56 0.023(2) 0.040(3) 0.019(2) 0.005(2) 0.0007(19) 0.019(2)
C61 0.036(3) 0.030(3) 0.018(2) 0.002(2) 0.011(2) 0.012(2)
C62 0.058(4) 0.032(3) 0.033(3) 0.007(2) 0.015(3) 0.022(3)
C63 0.086(5) 0.024(3) 0.042(4) 0.009(3) 0.026(4) 0.019(3)
C64 0.077(5) 0.031(3) 0.040(4) -0.003(3) 0.034(4) -0.003(3)
C65 0.039(4) 0.060(5) 0.042(4) -0.005(3) 0.015(3) -0.005(3)
C66 0.037(3) 0.038(3) 0.041(3) -0.002(3) 0.013(3) 0.007(3)

loop_
_atom_type_symbol
_atom_type_description
_atom_type_scat_dispersion_real
_atom_type_scat_dispersion_imag
_atom_type_scat_source
C C 0.0033 0.0016 'International Tables Vol C Tables 4.2.6.8 and 6.1.1.4'
H H 0.0000 0.0000 'International Tables Vol C Tables 4.2.6.8 and 6.1.1.4'
O O 0.0106 0.0060 'International Tables Vol C Tables 4.2.6.8 and 6.1.1.4'
B B 0.0013 0.0007 'International Tables Vol C Tables 4.2.6.8 and 6.1.1.4'
P P 0.1023 0.0942 'International Tables Vol C Tables 4.2.6.8 and 6.1.1.4'
Mo Mo -1.6832 0.6857 'International Tables Vol C Tables 4.2.6.8 and 6.1.1.4'
Cl Cl 0.1484 0.1585 'International Tables Vol C Tables 4.2.6.8 and 6.1.1.4'

loop_
_geom_angle_atom_site_label_1
_geom_angle_atom_site_label_2
_geom_angle_atom_site_label_3
_geom_angle
C1 Mo1 C5 88.4(2)
C1 Mo1 C4 85.8(2)
C5 Mo1 C4 93.2(2)
C1 Mo1 C2 90.0(2)
C5 Mo1 C2 178.3(2)
C4 Mo1 C2 87.3(2)
C1 Mo1 C3 87.9(2)
C5 Mo1 C3 89.5(2)
C4 Mo1 C3 173.1(2)
C2 Mo1 C3 89.8(2)
C1 Mo1 P1 170.84(16)
C5 Mo1 P1 82.97(16)
C4 Mo1 P1 91.61(15)
C2 Mo1 P1 98.69(14)
C3 Mo1 P1 95.06(14)
C10 P3 C41 109.9(2)
C10 P3 C31 110.5(2)
C41 P3 C31 107.0(2)
C10 P3 P1 108.86(17)
C41 P3 P1 116.34(16)
C31 P3 P1 103.97(18)
C9 P2 C21 109.8(2)
C9 P2 C11 109.3(2)
C21 P2 C11 105.8(2)
C9 P2 P1 112.50(16)
C21 P2 P1 106.95(18)
C11 P2 P1 112.26(16)
P3 P1 P2 95.17(7)
P3 P1 Mo1 120.80(6)
P2 P1 Mo1 119.32(6)
O2 C2 Mo1 176.1(4)
O1 C1 Mo1 178.2(5)
O3 C3 Mo1 175.7(4)
O4 C4 Mo1 173.1(5)
O5 C5 Mo1 177.8(6)
C61 B1 C51 109.9(4)
C61 B1 C9 108.3(4)
C51 B1 C9 107.1(4)
C61 B1 C10 109.5(4)
C51 B1 C10 110.1(4)
C9 B1 C10 111.9(4)
B1 C9 P2 121.2(3)
B1 C9 H9A 107.0
P2 C9 H9A 107.0
B1 C9 H9B 107.0
P2 C9 H9B 107.0
H9A C9 H9B 106.8
B1 C10 P3 117.5(3)
B1 C10 H10A 107.9
P3 C10 H10A 107.9
B1 C10 H10B 107.9
P3 C10 H10B 107.9
H10A C10 H10B 107.2
C6 Mo2 C7 86.8(5)
C6 Mo2 C8 85.6(4)
C7 Mo2 C8 88.8(4)
C6 Mo2 C55 117.9(3)
C7 Mo2 C55 92.1(3)
C8 Mo2 C55 156.4(3)
C6 Mo2 C54 92.8(4)
C7 Mo2 C54 116.3(3)
C8 Mo2 C54 154.8(3)
C55 Mo2 C54 34.9(2)
C6 Mo2 C53 93.7(4)
C7 Mo2 C53 151.8(3)
C8 Mo2 C53 119.3(3)
C55 Mo2 C53 62.8(2)
C54 Mo2 C53 35.54(19)
C6 Mo2 C56 153.4(3)
C7 Mo2 C56 94.1(3)
C8 Mo2 C56 121.0(3)
C55 Mo2 C56 35.45(17)
C54 Mo2 C56 62.94(19)
C53 Mo2 C56 73.30(18)
C6 Mo2 C52 119.2(4)
C7 Mo2 C52 153.7(4)
C8 Mo2 C52 96.5(2)
C55 Mo2 C52 73.02(18)
C54 Mo2 C52 62.45(18)
C53 Mo2 C52 34.34(17)
C56 Mo2 C52 61.19(17)
C6 Mo2 C51 154.0(4)
C7 Mo2 C51 119.1(4)
C8 Mo2 C51 96.2(3)
C55 Mo2 C51 62.92(16)
C54 Mo2 C51 74.54(17)
C53 Mo2 C51 62.81(17)
C56 Mo2 C51 34.13(15)
C52 Mo2 C51 34.83(16)
O6 C6 Mo2 176.5(10)
O7 C7 Mo2 176.1(10)
O8 C8 Mo2 172.2(7)
C16 C11 C12 119.3(4)
C16 C11 P2 120.6(4)
C12 C11 P2 120.0(4)
C13 C12 C11 120.3(5)
C13 C12 H12 119.9
C11 C12 H12 119.9
C14 C13 C12 120.4(5)
C14 C13 H13 119.8
C12 C13 H13 119.8
C15 C14 C13 119.6(5)
C15 C14 H14 120.2
C13 C14 H14 120.2
C14 C15 C16 120.6(5)
C14 C15 H15 119.7
C16 C15 H15 119.7
C11 C16 C15 119.8(5)
C11 C16 H16 120.1
C15 C16 H16 120.1
C26 C21 C22 119.7(5)
C26 C21 P2 121.3(4)
C22 C21 P2 119.0(4)
C23 C22 C21 119.9(6)
C23 C22 H22 120.0
C21 C22 H22 120.0
C24 C23 C22 120.2(7)
C24 C23 H23 119.9
C22 C23 H23 119.9
C25 C24 C23 119.8(6)
C25 C24 H24 120.1
C23 C24 H24 120.1
C24 C25 C26 121.1(7)
C24 C25 H25 119.5
C26 C25 H25 119.5
C21 C26 C25 119.4(6)
C21 C26 H26 120.3
C25 C26 H26 120.3
C36 C31 C32 119.7(5)
C36 C31 P3 121.3(4)
C32 C31 P3 119.0(4)
C33 C32 C31 120.2(5)
C33 C32 H32 119.9
C31 C32 H32 119.9
C34 C33 C32 119.8(6)
C34 C33 H33 120.1
C32 C33 H33 120.1
C35 C34 C33 120.4(5)
C35 C34 H34 119.8
C33 C34 H34 119.8
C34 C35 C36 120.7(6)
C34 C35 H35 119.6
C36 C35 H35 119.6
C31 C36 C35 119.1(6)
C31 C36 H36 120.4
C35 C36 H36 120.4
C46 C41 C42 118.9(5)
C46 C41 P3 121.1(4)
C42 C41 P3 119.9(4)
C43 C42 C41 120.8(5)
C43 C42 H42 119.6
C41 C42 H42 119.6
C42 C43 C44 120.1(5)
C42 C43 H43 119.9
C44 C43 H43 119.9
C43 C44 C45 119.4(5)
C43 C44 H44 120.3
C45 C44 H44 120.3
C44 C45 C46 121.2(5)
C44 C45 H45 119.4
C46 C45 H45 119.4
C45 C46 C41 119.5(5)
C45 C46 H46 120.2
C41 C46 H46 120.2
C56 C51 C52 115.2(4)
C56 C51 B1 120.9(4)
C52 C51 B1 123.7(4)
C56 C51 Mo2 70.0(3)
C52 C51 Mo2 69.9(2)
B1 C51 Mo2 134.0(3)
C53 C52 C51 123.6(5)
C53 C52 Mo2 72.2(3)
C51 C52 Mo2 75.3(3)
C53 C52 H52 118.2
C51 C52 H52 118.2
Mo2 C52 H52 126.3
C52 C53 C54 119.3(5)
C52 C53 Mo2 73.5(3)
C54 C53 Mo2 71.4(3)
C52 C53 H53 120.3
C54 C53 H53 120.3
Mo2 C53 H53 126.6
C55 C54 C53 119.3(5)
C55 C54 Mo2 72.5(3)
C53 C54 Mo2 73.0(3)
C55 C54 H54 120.3
C53 C54 H54 120.3
Mo2 C54 H54 125.9
C54 C55 C56 120.1(5)
C54 C55 Mo2 72.5(3)
C56 C55 Mo2 73.6(3)
C54 C55 H55 119.9
C56 C55 H55 119.9
Mo2 C55 H55 125.7
C51 C56 C55 122.5(5)
C51 C56 Mo2 75.8(3)
C55 C56 Mo2 70.9(3)
C51 C56 H56 118.8
C55 C56 H56 118.8
Mo2 C56 H56 126.4
C66 C61 C62 114.7(5)
C66 C61 B1 125.1(5)
C62 C61 B1 120.2(5)
C63 C62 C61 122.6(6)
C63 C62 H62 118.7
C61 C62 H62 118.7
C64 C63 C62 120.8(7)
C64 C63 H63 119.6
C62 C63 H63 119.6
C65 C64 C63 119.3(6)
C65 C64 H64 120.3
C63 C64 H64 120.3
C64 C65 C66 121.1(7)
C64 C65 H65 119.5
C66 C65 H65 119.5
C61 C66 C65 121.5(6)
C61 C66 H66 119.2
C65 C66 H66 119.2

loop_
_geom_bond_atom_site_label_1
_geom_bond_atom_site_label_2
_geom_bond_distance
Mo1 C1 1.982(5)
Mo1 C5 2.059(6)
Mo1 C4 2.060(6)
Mo1 C2 2.065(5)
Mo1 C3 2.065(6)
Mo1 P1 2.5974(13)
P3 C10 1.787(5)
P3 C41 1.815(5)
P3 C31 1.818(5)
P3 P1 2.1583(17)
P2 C9 1.793(5)
P2 C21 1.812(5)
P2 C11 1.821(5)
P2 P1 2.1737(17)
O2 C2 1.140(6)
O1 C1 1.145(6)
O3 C3 1.144(6)
O4 C4 1.134(7)
C5 O5 1.138(7)
B1 C61 1.622(7)
B1 C51 1.643(7)
B1 C9 1.673(7)
B1 C10 1.693(7)
C9 H9A 0.9900
C9 H9B 0.9900
C10 H10A 0.9900
C10 H10B 0.9900
Mo2 C6 1.943(8)
Mo2 C7 1.946(9)
Mo2 C8 1.965(9)
Mo2 C55 2.314(5)
Mo2 C54 2.314(6)
Mo2 C53 2.336(6)
Mo2 C56 2.350(5)
Mo2 C52 2.353(5)
Mo2 C51 2.424(4)
O6 C6 1.163(10)
O7 C7 1.141(11)
C8 O8 1.085(9)
Cl2S C1S 1.745(10)
C11 C16 1.390(7)
C11 C12 1.394(7)
C12 C13 1.385(7)
C12 H12 0.9500
C13 C14 1.383(8)
C13 H13 0.9500
C14 C15 1.381(8)
C14 H14 0.9500
C15 C16 1.394(7)
C15 H15 0.9500
C16 H16 0.9500
C21 C26 1.382(8)
C21 C22 1.400(8)
C22 C23 1.388(8)
C22 H22 0.9500
C23 C24 1.383(11)
C23 H23 0.9500
C24 C25 1.369(10)
C24 H24 0.9500
C25 C26 1.397(8)
C25 H25 0.9500
C26 H26 0.9500
C31 C36 1.388(7)
C31 C32 1.401(7)
C32 C33 1.383(7)
C32 H32 0.9500
C33 C34 1.377(9)
C33 H33 0.9500
C34 C35 1.375(9)
C34 H34 0.9500
C35 C36 1.395(8)
C35 H35 0.9500
C36 H36 0.9500
C41 C46 1.393(7)
C41 C42 1.399(7)
C42 C43 1.376(7)
C42 H42 0.9500
C43 C44 1.383(8)
C43 H43 0.9500
C44 C45 1.384(9)
C44 H44 0.9500
C45 C46 1.385(9)
C45 H45 0.9500
C46 H46 0.9500
C51 C56 1.403(6)
C51 C52 1.431(7)
C52 C53 1.384(7)
C52 H52 0.9500
C53 C54 1.419(7)
C53 H53 0.9500
C54 C55 1.389(8)
C54 H54 0.9500
C55 C56 1.420(7)
C55 H55 0.9500
C56 H56 0.9500
C61 C66 1.404(8)
C61 C62 1.411(8)
C62 C63 1.387(8)
C62 H62 0.9500
C63 C64 1.358(10)
C63 H63 0.9500
C64 C65 1.354(11)
C64 H64 0.9500
C65 C66 1.411(9)
C65 H65 0.9500
C66 H66 0.9500

loop_
_geom_torsion_atom_site_label_1
_geom_torsion_atom_site_label_2
_geom_torsion_atom_site_label_3
_geom_torsion_atom_site_label_4
_geom_torsion
C10 P3 P1 P2 -61.44(18)
C41 P3 P1 P2 63.34(18)
C31 P3 P1 P2 -179.26(16)
C10 P3 P1 Mo1 169.78(18)
C41 P3 P1 Mo1 -65.44(18)
C31 P3 P1 Mo1 51.96(17)
C9 P2 P1 P3 16.84(17)
C21 P2 P1 P3 137.43(17)
C11 P2 P1 P3 -107.00(18)
C9 P2 P1 Mo1 146.66(16)
C21 P2 P1 Mo1 -92.75(17)
C11 P2 P1 Mo1 22.82(19)
C1 Mo1 P1 P3 -124.8(10)
C5 Mo1 P1 P3 -105.33(18)
C4 Mo1 P1 P3 161.61(17)
C2 Mo1 P1 P3 74.13(16)
C3 Mo1 P1 P3 -16.47(16)
C1 Mo1 P1 P2 118.1(10)
C5 Mo1 P1 P2 137.60(18)
C4 Mo1 P1 P2 44.54(17)
C2 Mo1 P1 P2 -42.94(16)
C3 Mo1 P1 P2 -133.54(16)
C1 Mo1 C2 O2 1(7)
C5 Mo1 C2 O2 -20(13)
C4 Mo1 C2 O2 87(7)
C3 Mo1 C2 O2 -87(7)
P1 Mo1 C2 O2 178(100)
C5 Mo1 C1 O1 11(16)
C4 Mo1 C1 O1 104(16)
C2 Mo1 C1 O1 -168(16)
C3 Mo1 C1 O1 -78(16)
P1 Mo1 C1 O1 30(17)
C1 Mo1 C3 O3 -19(6)
C5 Mo1 C3 O3 -107(6)
C4 Mo1 C3 O3 6(8)
C2 Mo1 C3 O3 71(6)
P1 Mo1 C3 O3 170(6)
C1 Mo1 C4 O4 5(4)
C5 Mo1 C4 O4 93(4)
C2 Mo1 C4 O4 -85(4)
C3 Mo1 C4 O4 -20(5)
P1 Mo1 C4 O4 176(4)
C1 Mo1 C5 O5 -70(14)
C4 Mo1 C5 O5 -156(14)
C2 Mo1 C5 O5 -49(18)
C3 Mo1 C5 O5 18(14)
P1 Mo1 C5 O5 113(14)
C61 B1 C9 P2 -177.8(3)
C51 B1 C9 P2 63.7(5)
C10 B1 C9 P2 -57.0(5)
C21 P2 C9 B1 -77.5(4)
C11 P2 C9 B1 166.9(3)
P1 P2 C9 B1 41.5(4)
C61 B1 C10 P3 121.3(4)
C51 B1 C10 P3 -117.7(4)
C9 B1 C10 P3 1.3(6)
C41 P3 C10 B1 -69.3(4)
C31 P3 C10 B1 172.8(4)
P1 P3 C10 B1 59.2(4)
C7 Mo2 C6 O6 -124(13)
C8 Mo2 C6 O6 147(13)
C55 Mo2 C6 O6 -33(13)
C54 Mo2 C6 O6 -8(13)
C53 Mo2 C6 O6 28(13)
C56 Mo2 C6 O6 -31(13)
C52 Mo2 C6 O6 52(13)
C51 Mo2 C6 O6 52(13)
C6 Mo2 C7 O7 70(15)
C8 Mo2 C7 O7 156(15)
C55 Mo2 C7 O7 -48(15)
C54 Mo2 C7 O7 -22(15)
C53 Mo2 C7 O7 -22(15)
C56 Mo2 C7 O7 -83(15)
C52 Mo2 C7 O7 -102(15)
C51 Mo2 C7 O7 -108(15)
C6 Mo2 C8 O8 33(5)
C7 Mo2 C8 O8 -54(5)
C55 Mo2 C8 O8 -147(5)
C54 Mo2 C8 O8 120(5)
C53 Mo2 C8 O8 124(5)
C56 Mo2 C8 O8 -148(5)
C52 Mo2 C8 O8 152(5)
C51 Mo2 C8 O8 -173(5)
C9 P2 C11 C16 143.3(4)
C21 P2 C11 C16 25.2(5)
P1 P2 C11 C16 -91.1(4)
C9 P2 C11 C12 -38.3(4)
C21 P2 C11 C12 -156.5(4)
P1 P2 C11 C12 87.2(4)
C16 C11 C12 C13 0.6(7)
P2 C11 C12 C13 -177.8(4)
C11 C12 C13 C14 0.5(8)
C12 C13 C14 C15 -1.3(8)
C13 C14 C15 C16 1.1(8)
C12 C11 C16 C15 -0.8(7)
P2 C11 C16 C15 177.6(4)
C14 C15 C16 C11 0.0(8)
C9 P2 C21 C26 140.4(4)
C11 P2 C21 C26 -101.8(4)
P1 P2 C21 C26 18.1(5)
C9 P2 C21 C22 -40.4(5)
C11 P2 C21 C22 77.4(4)
P1 P2 C21 C22 -162.8(4)
C26 C21 C22 C23 -2.5(8)
P2 C21 C22 C23 178.3(5)
C21 C22 C23 C24 1.8(10)
C22 C23 C24 C25 0.5(10)
C23 C24 C25 C26 -2.0(10)
C22 C21 C26 C25 1.0(8)
P2 C21 C26 C25 -179.9(5)
C24 C25 C26 C21 1.3(10)
C10 P3 C31 C36 99.5(4)
C41 P3 C31 C36 -20.1(5)
P1 P3 C31 C36 -143.8(4)
C10 P3 C31 C32 -78.0(4)
C41 P3 C31 C32 162.3(4)
P1 P3 C31 C32 38.7(4)
C36 C31 C32 C33 0.7(8)
P3 C31 C32 C33 178.3(4)
C31 C32 C33 C34 -0.9(9)
C32 C33 C34 C35 1.2(10)
C33 C34 C35 C36 -1.2(10)
C32 C31 C36 C35 -0.7(8)
P3 C31 C36 C35 -178.2(4)
C34 C35 C36 C31 0.9(9)
C10 P3 C41 C46 -7.3(5)
C31 P3 C41 C46 112.7(5)
P1 P3 C41 C46 -131.6(4)
C10 P3 C41 C42 169.7(4)
C31 P3 C41 C42 -70.2(4)
P1 P3 C41 C42 45.5(4)
C46 C41 C42 C43 1.1(8)
P3 C41 C42 C43 -176.0(4)
C41 C42 C43 C44 0.1(8)
C42 C43 C44 C45 -1.0(9)
C43 C44 C45 C46 0.8(11)
C44 C45 C46 C41 0.4(11)
C42 C41 C46 C45 -1.3(9)
P3 C41 C46 C45 175.7(5)
C61 B1 C51 C56 -26.2(6)
C9 B1 C51 C56 91.2(5)
C10 B1 C51 C56 -146.9(4)
C61 B1 C51 C52 159.1(4)
C9 B1 C51 C52 -83.5(5)
C10 B1 C51 C52 38.4(6)
C61 B1 C51 Mo2 65.2(6)
C9 B1 C51 Mo2 -177.4(3)
C10 B1 C51 Mo2 -55.5(6)
C6 Mo2 C51 C56 -127.5(7)
C7 Mo2 C51 C56 47.5(5)
C8 Mo2 C51 C56 139.6(4)
C55 Mo2 C51 C56 -28.8(3)
C54 Mo2 C51 C56 -64.3(3)
C53 Mo2 C51 C56 -100.5(3)
C52 Mo2 C51 C56 -128.0(4)
C6 Mo2 C51 C52 0.5(7)
C7 Mo2 C51 C52 175.5(4)
C8 Mo2 C51 C52 -92.3(4)
C55 Mo2 C51 C52 99.2(3)
C54 Mo2 C51 C52 63.7(3)
C53 Mo2 C51 C52 27.5(3)
C56 Mo2 C51 C52 128.0(4)
C6 Mo2 C51 B1 118.3(7)
C7 Mo2 C51 B1 -66.6(6)
C8 Mo2 C51 B1 25.5(5)
C55 Mo2 C51 B1 -142.9(5)
C54 Mo2 C51 B1 -178.5(5)
C53 Mo2 C51 B1 145.4(5)
C56 Mo2 C51 B1 -114.1(6)
C52 Mo2 C51 B1 117.8(5)
C56 C51 C52 C53 -1.4(7)
B1 C51 C52 C53 173.6(5)
Mo2 C51 C52 C53 -56.3(5)
C56 C51 C52 Mo2 54.9(4)
B1 C51 C52 Mo2 -130.1(4)
C6 Mo2 C52 C53 -46.5(4)
C7 Mo2 C52 C53 124.4(7)
C8 Mo2 C52 C53 -135.1(4)
C55 Mo2 C52 C53 66.5(3)
C54 Mo2 C52 C53 30.3(3)
C56 Mo2 C52 C53 102.9(3)
C51 Mo2 C52 C53 133.2(4)
C6 Mo2 C52 C51 -179.7(4)
C7 Mo2 C52 C51 -8.8(8)
C8 Mo2 C52 C51 91.7(4)
C55 Mo2 C52 C51 -66.8(3)
C54 Mo2 C52 C51 -102.9(3)
C53 Mo2 C52 C51 -133.2(4)
C56 Mo2 C52 C51 -30.3(3)
C51 C52 C53 C54 0.9(8)
Mo2 C52 C53 C54 -56.8(5)
C51 C52 C53 Mo2 57.8(4)
C6 Mo2 C53 C52 140.6(4)
C7 Mo2 C53 C52 -129.3(8)
C8 Mo2 C53 C52 53.6(4)
C55 Mo2 C53 C52 -99.7(3)
C54 Mo2 C53 C52 -129.7(5)
C56 Mo2 C53 C52 -63.1(3)
C51 Mo2 C53 C52 -27.9(3)
C6 Mo2 C53 C54 -89.7(4)
C7 Mo2 C53 C54 0.4(9)
C8 Mo2 C53 C54 -176.8(4)
C55 Mo2 C53 C54 29.9(3)
C56 Mo2 C53 C54 66.6(3)
C52 Mo2 C53 C54 129.7(5)
C51 Mo2 C53 C54 101.8(3)
C52 C53 C54 C55 -0.1(8)
Mo2 C53 C54 C55 -57.9(5)
C52 C53 C54 Mo2 57.8(5)
C6 Mo2 C54 C55 -138.4(4)
C7 Mo2 C54 C55 -50.6(5)
C8 Mo2 C54 C55 135.8(7)
C53 Mo2 C54 C55 129.2(5)
C56 Mo2 C54 C55 30.0(3)
C52 Mo2 C54 C55 99.9(3)
C51 Mo2 C54 C55 64.6(3)
C6 Mo2 C54 C53 92.4(4)
C7 Mo2 C54 C53 -179.8(5)
C8 Mo2 C54 C53 6.6(8)
C55 Mo2 C54 C53 -129.2(5)
C56 Mo2 C54 C53 -99.2(3)
C52 Mo2 C54 C53 -29.3(3)
C51 Mo2 C54 C53 -64.6(3)
C53 C54 C55 C56 -0.2(8)
Mo2 C54 C55 C56 -58.4(5)
C53 C54 C55 Mo2 58.2(5)
C6 Mo2 C55 C54 48.6(5)
C7 Mo2 C55 C54 136.1(5)
C8 Mo2 C55 C54 -132.0(6)
C53 Mo2 C55 C54 -30.4(3)
C56 Mo2 C55 C54 -129.8(5)
C52 Mo2 C55 C54 -66.0(3)
C51 Mo2 C55 C54 -102.1(3)
C6 Mo2 C55 C56 178.5(4)
C7 Mo2 C55 C56 -94.0(5)
C8 Mo2 C55 C56 -2.2(8)
C54 Mo2 C55 C56 129.8(5)
C53 Mo2 C55 C56 99.4(3)
C52 Mo2 C55 C56 63.9(3)
C51 Mo2 C55 C56 27.8(3)
C52 C51 C56 C55 1.1(7)
B1 C51 C56 C55 -174.0(4)
Mo2 C51 C56 C55 55.9(4)
C52 C51 C56 Mo2 -54.8(4)
B1 C51 C56 Mo2 130.0(4)
C54 C55 C56 C51 -0.3(8)
Mo2 C55 C56 C51 -58.2(4)
C54 C55 C56 Mo2 57.9(5)
C6 Mo2 C56 C51 129.3(8)
C7 Mo2 C56 C51 -139.8(4)
C8 Mo2 C56 C51 -48.7(4)
C55 Mo2 C56 C51 132.3(5)
C54 Mo2 C56 C51 102.7(3)
C53 Mo2 C56 C51 65.9(3)
C52 Mo2 C56 C51 30.9(3)
C6 Mo2 C56 C55 -3.0(9)
C7 Mo2 C56 C55 87.9(4)
C8 Mo2 C56 C55 179.0(4)
C54 Mo2 C56 C55 -29.6(3)
C53 Mo2 C56 C55 -66.4(3)
C52 Mo2 C56 C55 -101.4(4)
C51 Mo2 C56 C55 -132.3(5)
C51 B1 C61 C66 107.9(5)
C9 B1 C61 C66 -8.8(6)
C10 B1 C61 C66 -131.0(5)
C51 B1 C61 C62 -68.3(6)
C9 B1 C61 C62 175.0(4)
C10 B1 C61 C62 52.7(6)
C66 C61 C62 C63 -0.7(8)
B1 C61 C62 C63 175.9(5)
C61 C62 C63 C64 1.3(9)
C62 C63 C64 C65 -1.2(9)
C63 C64 C65 C66 0.6(10)
C62 C61 C66 C65 0.1(8)
B1 C61 C66 C65 -176.3(5)
C64 C65 C66 C61 -0.1(9)
